data_7218885
loop_
_publ_author_name
'Wang, Xiuli'
'Chang, Zhihan'
'Lin, Hongyan'
'Tian, Aixiang'
'Liu, Guocheng'
'Zhang, Juwen'
'Liu, Danna'

_publ_section_title
;
 Effect of polyoxoanions and amide group coordination modes on the
 assembly of polyoxometalate-based metal--organic complexes constructed
 from a semi-rigid bis-pyridyl-bis-amide ligand
;
_journal_issue 4
_journal_name_full CrystEngComm
_journal_page_first 895
_journal_paper_doi 10.1039/C4CE01933D
_journal_volume 17
_journal_year 2015
_chemical_formula_sum 'C32 H46 Cu2 N8 O51 Si W12'
_chemical_formula_weight 3720.14
_chemical_name_systematic
; 
 ? 
;
_space_group_IT_number 2
_symmetry_cell_setting triclinic
_symmetry_space_group_name_Hall '-P 1'
_symmetry_space_group_name_H-M 'P -1'
_atom_sites_solution_hydrogens geom
_atom_sites_solution_primary direct
_atom_sites_solution_secondary difmap
_audit_creation_method SHELXL-97
_cell_angle_alpha 106.758(2)
_cell_angle_beta 108.015(2)
_cell_angle_gamma 108.944(2)
_cell_formula_units_Z 1
_cell_length_a 12.3100(18)
_cell_length_b 12.6680(18)
_cell_length_c 13.816(2)
_cell_measurement_reflns_used 3077
_cell_measurement_temperature 296(2)
_cell_measurement_theta_max 27.9459
_cell_measurement_theta_min 2.6765
_cell_volume 1747.6(4)
_computing_cell_refinement 'SMART (Bruker, 2001)'
_computing_data_collection 'SMART (Bruker, 2001)'
_computing_data_reduction 'SAINT+ (Bruker, 1999)'
_computing_molecular_graphics 'PLATON (Spek, 2003)'
_computing_publication_material 'SHELXTL (1998)'
_computing_structure_refinement 'SHELXL-97 (Sheldrick, 2008)'
_computing_structure_solution 'SHELXS-97 (Sheldrick, 2008)'
_diffrn_ambient_temperature 296(2)
_diffrn_measured_fraction_theta_full 0.990
_diffrn_measured_fraction_theta_max 0.990
_diffrn_measurement_device_type 'CCD area detector'
_diffrn_measurement_method 'phi and omega scans'
_diffrn_radiation_monochromator graphite
_diffrn_radiation_source 'fine-focus sealed tube'
_diffrn_radiation_type MoK\a
_diffrn_radiation_wavelength 0.71069
_diffrn_reflns_av_R_equivalents 0.0428
_diffrn_reflns_av_unetI/netI 0.0766
_diffrn_reflns_limit_h_max 14
_diffrn_reflns_limit_h_min -16
_diffrn_reflns_limit_k_max 16
_diffrn_reflns_limit_k_min -14
_diffrn_reflns_limit_l_max 18
_diffrn_reflns_limit_l_min -16
_diffrn_reflns_number 8851
_diffrn_reflns_theta_full 25.00
_diffrn_reflns_theta_max 27.9459
_diffrn_reflns_theta_min 2.6765
_exptl_absorpt_coefficient_mu 20.375
_exptl_absorpt_correction_T_max 0.087
_exptl_absorpt_correction_T_min 0.008
_exptl_absorpt_correction_type multi-scan
_exptl_absorpt_process_details SADABS
_exptl_crystal_colour BLUE
_exptl_crystal_density_diffrn 3.521
_exptl_crystal_density_method 'not measured'
_exptl_crystal_description BLOCK
_exptl_crystal_F_000 1648
_exptl_crystal_size_max 0.26
_exptl_crystal_size_mid 0.21
_exptl_crystal_size_min 0.12
_platon_squeeze_details
;
;
_refine_diff_density_max 4.088
_refine_diff_density_min -4.628
_refine_diff_density_rms 0.471
_refine_ls_extinction_method none
_refine_ls_goodness_of_fit_ref 1.050
_refine_ls_hydrogen_treatment mixed
_refine_ls_matrix_type full
_refine_ls_number_parameters 499
_refine_ls_number_reflns 6098
_refine_ls_number_restraints 150
_refine_ls_restrained_S_all 1.065
_refine_ls_R_factor_all 0.0810
_refine_ls_R_factor_gt 0.0648
_refine_ls_shift/su_max 0.000
_refine_ls_shift/su_mean 0.000
_refine_ls_structure_factor_coef Fsqd
_refine_ls_weighting_details 'calc w=1/[\s^2^(Fo^2^)+(0.1001P)^2^+36.9050P] where P=(Fo^2^+2Fc^2^)/3'
_refine_ls_weighting_scheme calc
_refine_ls_wR_factor_gt 0.1688
_refine_ls_wR_factor_ref 0.1778
_reflns_number_gt 4882
_reflns_number_total 8387
_reflns_threshold_expression >2sigma(I)
_cod_data_source_file c4ce01933d2.cif
_cod_data_source_block complex3
_cod_depositor_comments
;
The following automatic conversions were performed:

'_symmetry_cell_setting' value 'Triclinic' changed to 'triclinic'
according to
/usr/data/users/saulius/crontab/automatic-downloads/rss-feeds/RSC/lib/dictionaries/cif_core.dic
dictionary named 'cif_core.dic' version 2.4.2 from 2011-04-26.

Automatic conversion script
Id: cif_fix_values 2935 2014-11-11 08:27:57Z andrius 

 Adding full bibliography for 7218883--7218886.cif.
;
_cod_database_code 7218885

loop_
_symmetry_equiv_pos_as_xyz
'x, y, z'
'-x, -y, -z'

loop_
_atom_site_label
_atom_site_type_symbol
_atom_site_fract_x
_atom_site_fract_y
_atom_site_fract_z
_atom_site_U_iso_or_equiv
_atom_site_adp_type
_atom_site_occupancy
_atom_site_symmetry_multiplicity
_atom_site_calc_flag
_atom_site_refinement_flags
W1 W 0.23625(7) 0.23008(7) -0.06076(6) 0.0193(2) Uani 1 1 d .
Si1 Si 0.5000 0.5000 0.0000 0.0103(13) Uani 1 2 d SU
O1W O 0.3757(16) 0.9666(15) 0.0978(14) 0.047(4) Uani 1 1 d .
N1 N 0.1157(14) 0.8124(16) 0.0216(13) 0.022(3) Uani 1 1 d .
C1 C 0.5224(19) 1.0493(19) 0.3534(16) 0.028(4) Uani 1 1 d .
H1A H 0.5318 0.9929 0.3004 0.033 Uiso 1 1 calc R
O1 O 0.3115(13) 0.7639(13) 0.1825(11) 0.028(3) Uani 1 1 d .
Cu1 Cu 0.2596(2) 0.9394(2) 0.1730(2) 0.0266(5) Uani 1 1 d .
W2 W 0.68615(7) 0.73522(7) 0.27862(7) 0.0242(2) Uani 1 1 d .
O2 O 0.5821(19) 0.2413(18) -0.0383(15) 0.067(6) Uani 1 1 d U
O2W O 0.227(2) 1.1012(18) 0.1585(16) 0.062(6) Uani 1 1 d .
N2 N 0.4051(17) 1.0479(17) 0.3249(15) 0.033(4) Uani 1 1 d .
C2 C -0.0029(19) 0.759(2) -0.1733(18) 0.030(5) Uani 1 1 d U
W3 W 0.55065(9) 0.28139(8) 0.09135(7) 0.0281(2) Uani 1 1 d .
N3 N 0.8179(18) 1.141(2) 0.4267(18) 0.050(6) Uani 1 1 d .
C3 C 0.0478(18) 0.6988(19) 0.0052(17) 0.028(4) Uani 1 1 d U
H3A H 0.0651 0.6784 0.0658 0.033 Uiso 1 1 calc R
O3W O 0.1373(13) 0.8989(16) 0.2372(12) 0.039(4) Uani 1 1 d .
O3 O 0.794(2) 1.108(3) 0.5701(18) 0.087(8) Uani 1 1 d .
O4W O 0.5000 0.5000 0.5000 0.079(9) Uani 1 2 d SU
W4 W 0.18398(7) 0.44596(8) -0.15789(7) 0.0241(2) Uani 1 1 d .
C4 C -0.0477(19) 0.610(2) -0.099(2) 0.044(6) Uani 1 1 d .
H4A H -0.0949 0.5311 -0.1070 0.052 Uiso 1 1 calc R
N4 N 0.046(2) 0.833(3) -0.307(2) 0.067(7) Uani 1 1 d U
O4 O 0.442(2) 0.398(2) 0.039(2) 0.017(5) Uani 0.50 1 d PU
O5 O 0.5843(18) 0.6050(19) 0.308(2) 0.074(6) Uani 1 1 d U
W5 W 0.36904(8) 0.67438(8) 0.12490(9) 0.0377(3) Uani 1 1 d U
C5 C -0.075(2) 0.636(2) -0.192(2) 0.041(6) Uani 1 1 d .
H5A H -0.1377 0.5754 -0.2632 0.050 Uiso 1 1 calc R
W6 W 0.42480(8) 0.45975(9) 0.21731(8) 0.0341(3) Uani 1 1 d .
O6 O 0.155(2) 0.3204(19) -0.1070(14) 0.057(5) Uani 1 1 d .
C6 C -0.036(2) 0.794(3) -0.269(2) 0.045(6) Uani 1 1 d .
O7 O 0.223(2) 0.5549(19) -0.0105(17) 0.070(6) Uani 1 1 d U
C7 C 0.395(2) 1.129(3) 0.402(2) 0.057(8) Uani 1 1 d .
H7A H 0.3149 1.1278 0.3855 0.069 Uiso 1 1 calc R
O8 O 0.3457(18) 0.5647(19) 0.190(2) 0.076(6) Uani 1 1 d U
C8 C 0.629(2) 1.130(2) 0.457(2) 0.043(6) Uani 1 1 d .
O9 O 0.5136(16) 0.3644(18) 0.2030(15) 0.057(5) Uani 1 1 d U
C9 C 0.754(2) 1.126(2) 0.4895(19) 0.043(6) Uani 1 1 d .
O10 O 0.2534(15) 0.1888(16) -0.1968(12) 0.040(4) Uani 1 1 d U
C10 C 0.493(3) 1.215(3) 0.505(3) 0.066(8) Uani 1 1 d U
H10A H 0.4824 1.2742 0.5542 0.079 Uiso 1 1 calc R
O11 O 0.3757(17) 0.1931(18) -0.0038(15) 0.061(5) Uani 1 1 d U
C11 C 0.945(3) 1.149(3) 0.469(2) 0.059(8) Uani 1 1 d .
H11A H 1.0075 1.2342 0.5178 0.071 Uiso 1 1 calc R
H11B H 0.9492 1.1014 0.5126 0.071 Uiso 1 1 calc R
O12 O 0.4026(19) 0.5639(19) -0.0278(18) 0.009(4) Uani 0.50 1 d PU
C12 C 0.090(2) 0.840(2) -0.0678(18) 0.034(5) Uani 1 1 d .
H12A H 0.1401 0.9195 -0.0561 0.041 Uiso 1 1 calc R
O13 O 0.505(2) 0.576(2) 0.1232(18) 0.011(5) Uani 0.50 1 d PU
C13 C 0.788(3) 1.191(3) 0.347(3) 0.065(8) Uani 1 1 d U
H13A H 0.6980 1.1707 0.3169 0.097 Uiso 1 1 calc R
H13B H 0.8376 1.2804 0.3842 0.097 Uiso 1 1 calc R
C14 C 0.614(3) 1.211(3) 0.536(3) 0.082(11) Uani 1 1 d .
H14A H 0.6809 1.2619 0.6082 0.099 Uiso 1 1 calc R
O14 O 0.638(2) 0.601(2) 0.086(2) 0.013(5) Uani 0.50 1 d PU
C15 C 0.973(3) 1.102(3) 0.379(3) 0.076(9) Uani 1 1 d U
H15A H 0.9172 1.0142 0.3355 0.091 Uiso 1 1 calc R
H15B H 1.0610 1.1154 0.4090 0.091 Uiso 1 1 calc R
O15 O 0.2763(17) 0.322(2) 0.0876(13) 0.063(6) Uani 1 1 d .
O16 O 0.7924(18) 0.6537(17) 0.2701(15) 0.050(5) Uani 1 1 d .
C16 C 0.185(3) 0.855(4) -0.261(3) 0.077(9) Uani 1 1 d U
H16A H 0.2416 0.9431 -0.2173 0.092 Uiso 1 1 calc R
H16B H 0.1987 0.8151 -0.2111 0.092 Uiso 1 1 calc R
O17 O 0.5424(18) 0.7652(19) 0.2287(19) 0.069(5) Uani 1 1 d U
O18 O 0.5737(15) 0.1758(14) 0.1327(15) 0.048(5) Uani 1 1 d .
O19 O 0.1123(17) 0.0983(15) -0.0908(19) 0.061(6) Uani 1 1 d .
O20 O 0.720(2) 0.413(2) 0.1714(19) 0.085(7) Uani 1 1 d U
O21 O 0.3878(17) 0.441(2) 0.3214(17) 0.064(5) Uani 1 1 d .
O22 O 0.0336(14) 0.4182(18) -0.2318(15) 0.048(5) Uani 1 1 d .
O23 O 0.7753(18) 0.8460(14) 0.4096(12) 0.046(4) Uani 1 1 d .
O24 O -0.1393(15) 0.801(2) -0.3010(14) 0.053(5) Uani 1 1 d .

loop_
_atom_site_aniso_label
_atom_site_aniso_U_11
_atom_site_aniso_U_22
_atom_site_aniso_U_33
_atom_site_aniso_U_23
_atom_site_aniso_U_13
_atom_site_aniso_U_12
W1 0.0145(4) 0.0245(4) 0.0235(4) 0.0133(3) 0.0108(3) 0.0092(3)
Si1 0.008(3) 0.014(3) 0.018(3) 0.010(2) 0.010(2) 0.008(2)
O1W 0.057(11) 0.045(10) 0.055(11) 0.027(9) 0.046(9) 0.017(8)
N1 0.025(8) 0.045(10) 0.016(8) 0.018(7) 0.014(7) 0.028(8)
C1 0.036(11) 0.032(11) 0.013(10) 0.003(8) 0.018(9) 0.013(9)
O1 0.036(8) 0.032(8) 0.029(8) 0.014(6) 0.021(6) 0.024(6)
Cu1 0.0304(13) 0.0399(14) 0.0265(13) 0.0199(11) 0.0228(11) 0.0205(11)
W2 0.0180(4) 0.0255(4) 0.0234(4) 0.0071(3) 0.0033(3) 0.0123(3)
O2 0.073(9) 0.061(9) 0.046(8) 0.007(6) 0.051(7) -0.002(6)
O2W 0.123(17) 0.068(13) 0.073(13) 0.057(11) 0.078(13) 0.075(13)
N2 0.042(11) 0.037(10) 0.034(10) 0.017(9) 0.028(9) 0.019(9)
C2 0.024(7) 0.044(9) 0.032(8) 0.015(7) 0.018(6) 0.024(6)
W3 0.0483(5) 0.0311(5) 0.0341(5) 0.0248(4) 0.0312(4) 0.0289(4)
N3 0.033(10) 0.098(18) 0.052(13) 0.059(13) 0.027(10) 0.034(11)
C3 0.023(7) 0.039(9) 0.029(8) 0.013(6) 0.020(6) 0.017(6)
O3W 0.025(7) 0.068(11) 0.031(8) 0.024(8) 0.020(7) 0.021(8)
O3 0.070(14) 0.17(3) 0.059(13) 0.078(16) 0.042(12) 0.059(16)
O4W 0.082(12) 0.080(12) 0.078(12) 0.039(9) 0.036(9) 0.033(9)
W4 0.0134(4) 0.0366(5) 0.0211(4) 0.0081(4) 0.0106(3) 0.0112(3)
C4 0.017(10) 0.059(15) 0.073(18) 0.045(14) 0.024(11) 0.020(11)
N4 0.062(10) 0.089(11) 0.063(10) 0.045(8) 0.028(7) 0.038(8)
O4 0.015(6) 0.020(7) 0.016(7) 0.004(5) 0.009(5) 0.009(5)
O5 0.053(8) 0.064(9) 0.114(11) 0.050(8) 0.026(7) 0.036(7)
W5 0.0309(5) 0.0257(5) 0.0735(7) 0.0160(5) 0.0417(5) 0.0189(4)
C5 0.025(11) 0.060(16) 0.041(14) 0.017(12) 0.016(10) 0.025(11)
W6 0.0360(5) 0.0577(6) 0.0431(6) 0.0380(5) 0.0316(4) 0.0322(5)
O6 0.110(15) 0.102(15) 0.049(10) 0.061(11) 0.062(11) 0.100(14)
C6 0.040(13) 0.075(18) 0.052(16) 0.045(14) 0.031(12) 0.038(13)
O7 0.075(7) 0.069(7) 0.061(7) 0.026(5) 0.047(5) 0.013(4)
C7 0.040(14) 0.08(2) 0.059(18) 0.018(15) 0.040(14) 0.024(14)
O8 0.051(8) 0.067(9) 0.115(11) 0.059(8) 0.013(6) 0.037(7)
C8 0.054(15) 0.059(16) 0.035(13) 0.025(12) 0.037(12) 0.027(13)
O9 0.049(8) 0.073(9) 0.050(8) 0.009(6) 0.013(6) 0.052(7)
C9 0.037(13) 0.059(16) 0.028(13) 0.018(12) 0.018(10) 0.013(11)
O10 0.058(8) 0.061(8) 0.030(7) 0.024(6) 0.031(6) 0.047(6)
C10 0.056(11) 0.069(12) 0.070(12) 0.009(8) 0.042(9) 0.032(8)
O11 0.058(8) 0.080(9) 0.048(8) 0.009(6) 0.012(6) 0.061(7)
C11 0.056(16) 0.12(3) 0.051(17) 0.062(18) 0.042(14) 0.049(17)
O12 0.010(6) 0.008(6) 0.011(6) 0.007(4) 0.004(4) 0.004(4)
C12 0.047(13) 0.071(16) 0.032(12) 0.041(12) 0.033(11) 0.048(12)
O13 0.011(6) 0.012(6) 0.012(6) 0.002(4) 0.006(4) 0.008(4)
C13 0.068(11) 0.080(12) 0.058(11) 0.041(9) 0.034(8) 0.032(8)
C14 0.057(19) 0.08(2) 0.047(18) -0.001(17) 0.018(15) -0.005(17)
O14 0.005(8) 0.015(8) 0.022(9) 0.010(7) 0.005(6) 0.007(6)
C15 0.078(12) 0.082(12) 0.069(12) 0.048(10) 0.017(8) 0.039(9)
O15 0.062(11) 0.109(16) 0.016(8) 0.003(9) 0.009(8) 0.066(12)
O16 0.084(13) 0.076(12) 0.062(11) 0.058(11) 0.058(10) 0.067(11)
C16 0.074(12) 0.091(13) 0.071(12) 0.035(9) 0.034(9) 0.041(9)
O17 0.047(8) 0.063(8) 0.107(10) 0.056(8) 0.022(7) 0.030(6)
O18 0.034(9) 0.034(9) 0.062(11) 0.028(8) 0.000(8) 0.014(7)
O19 0.058(11) 0.030(9) 0.115(17) 0.026(10) 0.072(12) 0.016(8)
O20 0.094(10) 0.075(10) 0.072(9) 0.022(7) 0.067(8) 0.003(7)
O21 0.042(10) 0.086(15) 0.066(13) 0.029(11) 0.034(10) 0.026(10)
O22 0.030(8) 0.094(14) 0.060(11) 0.056(11) 0.027(8) 0.045(9)
O23 0.080(12) 0.033(9) 0.014(7) 0.004(7) 0.013(8) 0.028(9)
O24 0.043(9) 0.121(16) 0.037(9) 0.046(11) 0.028(8) 0.063(11)

loop_
_atom_type_symbol
_atom_type_description
_atom_type_scat_dispersion_real
_atom_type_scat_dispersion_imag
_atom_type_scat_source
C C 0.0033 0.0016 'International Tables Vol C Tables 4.2.6.8 and 6.1.1.4'
H H 0.0000 0.0000 'International Tables Vol C Tables 4.2.6.8 and 6.1.1.4'
Cu Cu 0.3201 1.2651 'International Tables Vol C Tables 4.2.6.8 and 6.1.1.4'
N N 0.0061 0.0033 'International Tables Vol C Tables 4.2.6.8 and 6.1.1.4'
O O 0.0106 0.0060 'International Tables Vol C Tables 4.2.6.8 and 6.1.1.4'
Si Si 0.0817 0.0704 'International Tables Vol C Tables 4.2.6.8 and 6.1.1.4'
W W -0.8490 6.8722 'International Tables Vol C Tables 4.2.6.8 and 6.1.1.4'

loop_
_geom_angle_atom_site_label_1
_geom_angle_atom_site_label_2
_geom_angle_atom_site_label_3
_geom_angle
_geom_angle_site_symmetry_1
_geom_angle_site_symmetry_3
O19 W1 O15 100.0(10) . .
O19 W1 O6 102.8(9) . .
O15 W1 O6 90.2(8) . .
O19 W1 O10 101.5(9) . .
O15 W1 O10 158.2(9) . .
O6 W1 O10 87.9(6) . .
O19 W1 O11 99.8(9) . .
O15 W1 O11 87.6(7) . .
O6 W1 O11 157.4(9) . .
O10 W1 O11 85.8(7) . .
O19 W1 O4 158.2(10) . .
O15 W1 O4 66.8(9) . .
O6 W1 O4 94.7(9) . .
O10 W1 O4 91.8(8) . .
O11 W1 O4 63.8(8) . .
O19 W1 O14 159.4(9) . 2_665
O15 W1 O14 96.0(9) . 2_665
O6 W1 O14 64.1(8) . 2_665
O10 W1 O14 63.8(8) . 2_665
O11 W1 O14 93.7(8) . 2_665
O4 W1 O14 42.2(8) . 2_665
O14 Si1 O14 179.999(3) . 2_665
O14 Si1 O4 65.8(11) . 2_665
O14 Si1 O4 114.2(11) 2_665 2_665
O14 Si1 O4 114.2(11) . .
O14 Si1 O4 65.8(11) 2_665 .
O4 Si1 O4 180.0(18) 2_665 .
O14 Si1 O12 69.6(11) . 2_665
O14 Si1 O12 110.4(11) 2_665 2_665
O4 Si1 O12 109.2(11) 2_665 2_665
O4 Si1 O12 70.8(11) . 2_665
O14 Si1 O12 110.4(11) . .
O14 Si1 O12 69.6(11) 2_665 .
O4 Si1 O12 70.8(11) 2_665 .
O4 Si1 O12 109.2(11) . .
O12 Si1 O12 179.999(3) 2_665 .
O14 Si1 O13 69.1(11) . .
O14 Si1 O13 110.9(11) 2_665 .
O4 Si1 O13 106.1(11) 2_665 .
O4 Si1 O13 73.9(11) . .
O12 Si1 O13 105.7(10) 2_665 .
O12 Si1 O13 74.3(10) . .
O14 Si1 O13 110.9(11) . 2_665
O14 Si1 O13 69.1(11) 2_665 2_665
O4 Si1 O13 73.9(11) 2_665 2_665
O4 Si1 O13 106.1(11) . 2_665
O12 Si1 O13 74.3(10) 2_665 2_665
O12 Si1 O13 105.7(10) . 2_665
O13 Si1 O13 179.999(2) . 2_665
C3 N1 C12 118.2(19) . .
C3 N1 Cu1 121.2(13) . .
C12 N1 Cu1 120.5(15) . .
N2 C1 C8 124(2) . .
N2 C1 H1A 118.1 . .
C8 C1 H1A 118.1 . .
O3W Cu1 N2 91.8(7) . .
O3W Cu1 N1 87.5(6) . .
N2 Cu1 N1 173.1(7) . .
O3W Cu1 O1W 175.4(7) . .
N2 Cu1 O1W 91.9(7) . .
N1 Cu1 O1W 88.4(7) . .
O3W Cu1 O2W 92.9(7) . .
N2 Cu1 O2W 91.6(8) . .
N1 Cu1 O2W 95.3(7) . .
O1W Cu1 O2W 89.6(7) . .
O23 W2 O10 101.9(8) . 2_665
O23 W2 O17 102.5(9) . .
O10 W2 O17 87.6(8) 2_665 .
O23 W2 O16 100.1(8) . .
O10 W2 O16 87.9(6) 2_665 .
O17 W2 O16 157.4(9) . .
O23 W2 O5 99.6(9) . .
O10 W2 O5 158.5(9) 2_665 .
O17 W2 O5 88.4(8) . .
O16 W2 O5 87.7(7) . .
O23 W2 O13 157.9(9) . .
O10 W2 O13 94.6(8) 2_665 .
O17 W2 O13 63.3(8) . .
O16 W2 O13 95.0(8) . .
O5 W2 O13 64.9(9) . .
O23 W2 O14 157.2(8) . .
O10 W2 O14 62.3(7) 2_665 .
O17 W2 O14 93.6(9) . .
O16 W2 O14 64.8(7) . .
O5 W2 O14 96.8(9) . .
O13 W2 O14 44.8(7) . .
W3 O2 W5 136.2(12) . 2_665
C7 N2 C1 117(2) . .
C7 N2 Cu1 120.7(17) . .
C1 N2 Cu1 122.6(14) . .
C12 C2 C5 118(2) . .
C12 C2 C6 124(2) . .
C5 C2 C6 119(2) . .
O18 W3 O11 99.7(8) . .
O18 W3 O9 100.7(9) . .
O11 W3 O9 88.6(8) . .
O18 W3 O20 100.4(10) . .
O11 W3 O20 159.9(10) . .
O9 W3 O20 87.9(9) . .
O18 W3 O2 99.7(10) . .
O11 W3 O2 88.9(8) . .
O9 W3 O2 159.5(9) . .
O20 W3 O2 87.5(8) . .
O18 W3 O12 155.9(8) . 2_665
O11 W3 O12 97.8(8) . 2_665
O9 W3 O12 96.1(8) . 2_665
O20 W3 O12 63.0(9) . 2_665
O2 W3 O12 64.1(8) . 2_665
O18 W3 O4 157.5(8) . .
O11 W3 O4 63.1(8) . .
O9 W3 O4 66.2(8) . .
O20 W3 O4 97.5(10) . .
O2 W3 O4 94.6(9) . .
O12 W3 O4 46.5(8) 2_665 .
C9 N3 C13 123(2) . .
C9 N3 C11 117.0(18) . .
C13 N3 C11 117(2) . .
N1 C3 C4 122(2) . .
N1 C3 H3A 119.1 . .
C4 C3 H3A 119.1 . .
O22 W4 O16 100.4(8) . 2_665
O22 W4 O6 101.0(8) . .
O16 W4 O6 87.9(7) 2_665 .
O22 W4 O20 101.8(10) . 2_665
O16 W4 O20 89.8(8) 2_665 2_665
O6 W4 O20 157.1(10) . 2_665
O22 W4 O7 101.6(9) . .
O16 W4 O7 157.9(9) 2_665 .
O6 W4 O7 86.1(8) . .
O20 W4 O7 87.6(9) 2_665 .
O22 W4 O12 157.4(8) . .
O16 W4 O12 96.2(8) 2_665 .
O6 W4 O12 94.8(8) . .
O20 W4 O12 62.8(9) 2_665 .
O7 W4 O12 63.2(8) . .
O22 W4 O14 157.7(8) . 2_665
O16 W4 O14 66.0(8) 2_665 2_665
O6 W4 O14 62.4(8) . 2_665
O20 W4 O14 96.0(10) 2_665 2_665
O7 W4 O14 92.4(9) . 2_665
O12 W4 O14 44.9(7) . 2_665
C3 C4 C5 121(2) . .
C3 C4 H4A 119.6 . .
C5 C4 H4A 119.6 . .
C6 N4 C15 122(3) . 2_675
C6 N4 C16 127(2) . .
C15 N4 C16 109(2) 2_675 .
Si1 O4 O14 56.1(11) . 2_665
Si1 O4 W1 126.3(13) . .
O14 O4 W1 70.2(10) 2_665 .
Si1 O4 W3 121.7(12) . .
O14 O4 W3 134.3(15) 2_665 .
W1 O4 W3 95.5(8) . .
Si1 O4 W6 119.8(12) . .
O14 O4 W6 131.1(14) 2_665 .
W1 O4 W6 93.5(8) . .
W3 O4 W6 91.7(8) . .
W6 O5 W2 133.8(13) . .
O1 W5 O8 100.9(9) . .
O1 W5 O17 99.8(8) . .
O8 W5 O17 90.7(8) . .
O1 W5 O7 101.5(8) . .
O8 W5 O7 90.5(9) . .
O17 W5 O7 157.9(10) . .
O1 W5 O2 97.3(8) . 2_665
O8 W5 O2 161.8(10) . 2_665
O17 W5 O2 85.0(9) . 2_665
O7 W5 O2 86.9(8) . 2_665
O1 W5 O13 156.3(7) . .
O8 W5 O13 67.1(9) . .
O17 W5 O13 61.5(8) . .
O7 W5 O13 99.0(9) . .
O2 W5 O13 95.4(9) 2_665 .
O1 W5 O12 153.5(7) . .
O8 W5 O12 100.2(9) . .
O17 W5 O12 95.7(9) . .
O7 W5 O12 62.4(8) . .
O2 W5 O12 62.7(8) 2_665 .
O13 W5 O12 49.5(7) . .
C4 C5 C2 117(2) . .
C4 C5 H5A 121.5 . .
C2 C5 H5A 121.5 . .
O21 W6 O9 101.3(10) . .
O21 W6 O5 98.5(10) . .
O9 W6 O5 89.5(8) . .
O21 W6 O15 100.1(9) . .
O9 W6 O15 87.8(7) . .
O5 W6 O15 161.4(10) . .
O21 W6 O8 98.7(10) . .
O9 W6 O8 160.1(10) . .
O5 W6 O8 88.1(8) . .
O15 W6 O8 88.2(8) . .
O21 W6 O13 155.2(9) . .
O9 W6 O13 95.5(8) . .
O5 W6 O13 63.3(9) . .
O15 W6 O13 98.6(8) . .
O8 W6 O13 65.8(9) . .
O21 W6 O4 157.4(9) . .
O9 W6 O4 64.9(8) . .
O5 W6 O4 99.0(9) . .
O15 W6 O4 63.3(8) . .
O8 W6 O4 96.0(9) . .
O13 W6 O4 47.3(8) . .
W1 O6 W4 139.2(11) . .
O24 C6 N4 120(2) . .
O24 C6 C2 117.1(19) . .
N4 C6 C2 122(2) . .
W5 O7 W4 138.4(11) . .
N2 C7 C10 125(2) . .
N2 C7 H7A 117.7 . .
C10 C7 H7A 117.7 . .
W5 O8 W6 133.8(13) . .
C14 C8 C1 118(2) . .
C14 C8 C9 119(2) . .
C1 C8 C9 123(2) . .
W3 O9 W6 137.0(10) . .
O3 C9 N3 122(2) . .
O3 C9 C8 118(2) . .
N3 C9 C8 120(2) . .
W2 O10 W1 140.0(9) 2_665 .
C7 C10 C14 118(3) . .
C7 C10 H10A 121.0 . .
C14 C10 H10A 121.0 . .
W3 O11 W1 137.1(11) . .
C15 C11 N3 111(2) . .
C15 C11 H11A 109.4 . .
N3 C11 H11A 109.4 . .
C15 C11 H11B 109.4 . .
N3 C11 H11B 109.4 . .
H11A C11 H11B 108.0 . .
Si1 O12 W3 121.0(11) . 2_665
Si1 O12 W4 122.4(11) . .
W3 O12 W4 97.1(7) 2_665 .
Si1 O12 W5 117.8(10) . .
W3 O12 W5 96.8(8) 2_665 .
W4 O12 W5 95.9(8) . .
N1 C12 C2 124(2) . .
N1 C12 H12A 117.8 . .
C2 C12 H12A 117.8 . .
Si1 O13 W2 125.1(11) . .
Si1 O13 W5 118.3(11) . .
W2 O13 W5 96.8(8) . .
Si1 O13 W6 119.0(11) . .
W2 O13 W6 97.9(8) . .
W5 O13 W6 93.2(8) . .
C16 C13 N3 111(3) 2_675 .
C16 C13 H13A 109.4 2_675 .
N3 C13 H13A 109.4 . .
C16 C13 H13B 109.4 2_675 .
N3 C13 H13B 109.4 . .
H13A C13 H13B 108.0 . .
C8 C14 C10 119(3) . .
C8 C14 H14A 120.7 . .
C10 C14 H14A 120.7 . .
Si1 O14 O4 58.0(11) . 2_665
Si1 O14 W1 125.7(12) . 2_665
O4 O14 W1 67.6(10) 2_665 2_665
Si1 O14 W4 123.0(12) . 2_665
O4 O14 W4 134.3(15) 2_665 2_665
W1 O14 W4 93.6(7) 2_665 2_665
Si1 O14 W2 121.0(12) . .
O4 O14 W2 129.0(14) 2_665 .
W1 O14 W2 93.1(8) 2_665 .
W4 O14 W2 91.6(7) 2_665 .
C11 C15 N4 109(3) . 2_675
C11 C15 H15A 109.8 . .
N4 C15 H15A 109.8 2_675 .
C11 C15 H15B 109.8 . .
N4 C15 H15B 109.8 2_675 .
H15A C15 H15B 108.3 . .
W1 O15 W6 136.2(12) . .
W4 O16 W2 137.3(10) 2_665 .
C13 C16 N4 110(3) 2_675 .
C13 C16 H16A 109.7 2_675 .
N4 C16 H16A 109.7 . .
C13 C16 H16B 109.7 2_675 .
N4 C16 H16B 109.7 . .
H16A C16 H16B 108.2 . .
W5 O17 W2 137.7(12) . .
W4 O20 W3 137.0(15) 2_665 .

loop_
_geom_bond_atom_site_label_1
_geom_bond_atom_site_label_2
_geom_bond_distance
_geom_bond_site_symmetry_2
W1 O19 1.686(15) .
W1 O15 1.851(15) .
W1 O6 1.867(14) .
W1 O10 1.897(14) .
W1 O11 1.920(15) .
W1 O4 2.34(2) .
W1 O14 2.39(2) 2_665
Si1 O14 1.55(2) .
Si1 O14 1.55(2) 2_665
Si1 O4 1.58(2) 2_665
Si1 O4 1.58(2) .
Si1 O12 1.66(2) 2_665
Si1 O12 1.66(2) .
Si1 O13 1.66(2) .
Si1 O13 1.66(2) 2_665
O1W Cu1 2.011(15) .
N1 C3 1.32(3) .
N1 C12 1.35(2) .
N1 Cu1 2.005(16) .
C1 N2 1.37(3) .
C1 C8 1.39(3) .
C1 H1A 0.9300 .
O1 W5 1.665(13) .
Cu1 O3W 1.976(14) .
Cu1 N2 1.978(19) .
Cu1 O2W 2.264(16) .
W2 O23 1.660(14) .
W2 O10 1.856(15) 2_665
W2 O17 1.893(18) .
W2 O16 1.922(15) .
W2 O5 1.95(2) .
W2 O13 2.30(2) .
W2 O14 2.47(2) .
O2 W3 1.909(16) .
O2 W5 1.924(17) 2_665
N2 C7 1.33(3) .
C2 C12 1.35(3) .
C2 C5 1.42(3) .
C2 C6 1.49(3) .
W3 O18 1.668(14) .
W3 O11 1.859(18) .
W3 O9 1.872(17) .
W3 O20 1.90(2) .
W3 O12 2.349(19) 2_665
W3 O4 2.41(2) .
N3 C9 1.35(3) .
N3 C13 1.43(3) .
N3 C11 1.45(3) .
C3 C4 1.37(3) .
C3 H3A 0.9300 .
O3 C9 1.19(3) .
W4 O22 1.671(14) .
W4 O16 1.863(17) 2_665
W4 O6 1.892(16) .
W4 O20 1.89(2) 2_665
W4 O7 1.90(2) .
W4 O12 2.36(2) .
W4 O14 2.45(2) 2_665
C4 C5 1.39(3) .
C4 H4A 0.9300 .
N4 C6 1.30(3) .
N4 C15 1.47(4) 2_675
N4 C16 1.53(4) .
O4 O14 1.70(3) 2_665
O4 W6 2.46(2) .
O5 W6 1.90(2) .
W5 O8 1.851(19) .
W5 O17 1.870(19) .
W5 O7 1.88(2) .
W5 O2 1.924(17) 2_665
W5 O13 2.40(2) .
W5 O12 2.41(2) .
C5 H5A 0.9300 .
W6 O21 1.691(19) .
W6 O9 1.883(15) .
W6 O15 1.923(18) .
W6 O8 1.941(17) .
W6 O13 2.40(2) .
C6 O24 1.25(3) .
C7 C10 1.36(4) .
C7 H7A 0.9300 .
C8 C14 1.36(4) .
C8 C9 1.49(3) .
O10 W2 1.856(15) 2_665
C10 C14 1.44(4) .
C10 H10A 0.9300 .
C11 C15 1.40(4) .
C11 H11A 0.9700 .
C11 H11B 0.9700 .
O12 W3 2.349(19) 2_665
C12 H12A 0.9300 .
C13 C16 1.35(4) 2_675
C13 H13A 0.9700 .
C13 H13B 0.9700 .
C14 H14A 0.9300 .
O14 O4 1.70(3) 2_665
O14 W1 2.39(2) 2_665
O14 W4 2.45(2) 2_665
C15 N4 1.47(4) 2_675
C15 H15A 0.9700 .
C15 H15B 0.9700 .
O16 W4 1.863(17) 2_665
C16 C13 1.35(4) 2_675
C16 H16A 0.9700 .
C16 H16B 0.9700 .
O20 W4 1.89(2) 2_665

loop_
_geom_torsion_atom_site_label_1
_geom_torsion_atom_site_label_2
_geom_torsion_atom_site_label_3
_geom_torsion_atom_site_label_4
_geom_torsion
_geom_torsion_site_symmetry_1
_geom_torsion_site_symmetry_4
C3 N1 Cu1 O3W -52.6(15) . .
C12 N1 Cu1 O3W 130.9(15) . .
C3 N1 Cu1 N2 32(6) . .
C12 N1 Cu1 N2 -144(5) . .
C3 N1 Cu1 O1W 125.3(15) . .
C12 N1 Cu1 O1W -51.2(15) . .
C3 N1 Cu1 O2W -145.2(14) . .
C12 N1 Cu1 O2W 38.3(15) . .
C8 C1 N2 C7 0(3) . .
C8 C1 N2 Cu1 175.8(16) . .
O3W Cu1 N2 C7 -45.9(19) . .
N1 Cu1 N2 C7 -131(5) . .
O1W Cu1 N2 C7 136.7(19) . .
O2W Cu1 N2 C7 47.0(19) . .
O3W Cu1 N2 C1 138.3(16) . .
N1 Cu1 N2 C1 54(6) . .
O1W Cu1 N2 C1 -39.1(16) . .
O2W Cu1 N2 C1 -128.8(16) . .
W5 O2 W3 O18 -157.8(16) 2_665 .
W5 O2 W3 O11 102.5(17) 2_665 .
W5 O2 W3 O9 20(3) 2_665 .
W5 O2 W3 O20 -57.7(18) 2_665 .
W5 O2 W3 O12 3.4(14) 2_665 2_665
W5 O2 W3 O4 39.7(17) 2_665 .
C12 N1 C3 C4 -1(3) . .
Cu1 N1 C3 C4 -177.6(16) . .
N1 C3 C4 C5 1(3) . .
O14 Si1 O4 O14 179.999(4) . 2_665
O4 Si1 O4 O14 122(35) 2_665 2_665
O12 Si1 O4 O14 -124.1(14) 2_665 2_665
O12 Si1 O4 O14 55.9(14) . 2_665
O13 Si1 O4 O14 122.4(13) . 2_665
O13 Si1 O4 O14 -57.6(13) 2_665 2_665
O14 Si1 O4 W1 178.7(13) . .
O14 Si1 O4 W1 -1.3(13) 2_665 .
O4 Si1 O4 W1 120(34) 2_665 .
O12 Si1 O4 W1 -125.3(17) 2_665 .
O12 Si1 O4 W1 54.7(17) . .
O13 Si1 O4 W1 121.1(17) . .
O13 Si1 O4 W1 -58.9(17) 2_665 .
O14 Si1 O4 W3 -55.0(17) . .
O14 Si1 O4 W3 125.0(17) 2_665 .
O4 Si1 O4 W3 -113(34) 2_665 .
O12 Si1 O4 W3 1.0(12) 2_665 .
O12 Si1 O4 W3 -179.0(12) . .
O13 Si1 O4 W3 -112.5(15) . .
O13 Si1 O4 W3 67.5(15) 2_665 .
O14 Si1 O4 W6 58.1(16) . .
O14 Si1 O4 W6 -121.9(16) 2_665 .
O4 Si1 O4 W6 0(34) 2_665 .
O12 Si1 O4 W6 114.1(15) 2_665 .
O12 Si1 O4 W6 -65.9(15) . .
O13 Si1 O4 W6 0.6(11) . .
O13 Si1 O4 W6 -179.4(11) 2_665 .
O19 W1 O4 Si1 175.4(15) . .
O15 W1 O4 Si1 -128.9(18) . .
O6 W1 O4 Si1 -40.7(16) . .
O10 W1 O4 Si1 47.3(16) . .
O11 W1 O4 Si1 131.8(18) . .
O14 W1 O4 Si1 1.1(12) 2_665 .
O19 W1 O4 O14 174.3(19) . 2_665
O15 W1 O4 O14 -130.0(13) . 2_665
O6 W1 O4 O14 -41.8(12) . 2_665
O10 W1 O4 O14 46.2(11) . 2_665
O11 W1 O4 O14 130.7(14) . 2_665
O19 W1 O4 W3 39(2) . .
O15 W1 O4 W3 94.7(9) . .
O6 W1 O4 W3 -177.2(7) . .
O10 W1 O4 W3 -89.1(8) . .
O11 W1 O4 W3 -4.6(7) . .
O14 W1 O4 W3 -135.3(14) 2_665 .
O19 W1 O4 W6 -53(2) . .
O15 W1 O4 W6 2.6(7) . .
O6 W1 O4 W6 90.8(8) . .
O10 W1 O4 W6 178.9(7) . .
O11 W1 O4 W6 -96.6(9) . .
O14 W1 O4 W6 132.6(14) 2_665 .
O18 W3 O4 Si1 -177.7(16) . .
O11 W3 O4 Si1 -134.5(17) . .
O9 W3 O4 Si1 124.3(16) . .
O20 W3 O4 Si1 40.0(15) . .
O2 W3 O4 Si1 -48.1(15) . .
O12 W3 O4 Si1 -0.9(11) 2_665 .
O18 W3 O4 O14 -106(3) . 2_665
O11 W3 O4 O14 -62.8(19) . 2_665
O9 W3 O4 O14 -164(2) . 2_665
O20 W3 O4 O14 111.7(19) . 2_665
O2 W3 O4 O14 24(2) . 2_665
O12 W3 O4 O14 70.8(19) 2_665 2_665
O18 W3 O4 W1 -38(2) . .
O11 W3 O4 W1 4.8(8) . .
O9 W3 O4 W1 -96.4(9) . .
O20 W3 O4 W1 179.3(8) . .
O2 W3 O4 W1 91.2(8) . .
O12 W3 O4 W1 138.4(13) 2_665 .
O18 W3 O4 W6 55(2) . .
O11 W3 O4 W6 98.5(9) . .
O9 W3 O4 W6 -2.7(7) . .
O20 W3 O4 W6 -87.0(8) . .
O2 W3 O4 W6 -175.1(7) . .
O12 W3 O4 W6 -127.9(12) 2_665 .
O23 W2 O5 W6 159.2(15) . .
O10 W2 O5 W6 -23(3) 2_665 .
O17 W2 O5 W6 56.8(16) . .
O16 W2 O5 W6 -100.9(15) . .
O13 W2 O5 W6 -4.3(13) . .
O14 W2 O5 W6 -36.7(16) . .
C3 C4 C5 C2 -2(3) . .
C12 C2 C5 C4 3(3) . .
C6 C2 C5 C4 -175(2) . .
W2 O5 W6 O21 -158.0(15) . .
W2 O5 W6 O9 100.7(15) . .
W2 O5 W6 O15 19(3) . .
W2 O5 W6 O8 -59.5(16) . .
W2 O5 W6 O13 4.2(13) . .
W2 O5 W6 O4 36.2(16) . .
Si1 O4 W6 O21 178.7(17) . .
O14 O4 W6 O21 109(3) 2_665 .
W1 O4 W6 O21 43(2) . .
W3 O4 W6 O21 -53(2) . .
Si1 O4 W6 O9 -125.8(15) . .
O14 O4 W6 O9 165(2) 2_665 .
W1 O4 W6 O9 98.2(10) . .
W3 O4 W6 O9 2.7(7) . .
Si1 O4 W6 O5 -40.6(14) . .
O14 O4 W6 O5 -109.9(18) 2_665 .
W1 O4 W6 O5 -176.6(8) . .
W3 O4 W6 O5 87.8(8) . .
Si1 O4 W6 O15 133.4(16) . .
O14 O4 W6 O15 64.1(18) 2_665 .
W1 O4 W6 O15 -2.6(7) . .
W3 O4 W6 O15 -98.2(9) . .
Si1 O4 W6 O8 48.4(14) . .
O14 O4 W6 O8 -20.9(19) 2_665 .
W1 O4 W6 O8 -87.6(9) . .
W3 O4 W6 O8 176.9(8) . .
Si1 O4 W6 O13 -0.5(10) . .
O14 O4 W6 O13 -69.8(18) 2_665 .
W1 O4 W6 O13 -136.5(12) . .
W3 O4 W6 O13 127.9(12) . .
O19 W1 O6 W4 -153.9(16) . .
O15 W1 O6 W4 105.7(17) . .
O10 W1 O6 W4 -52.5(16) . .
O11 W1 O6 W4 22(3) . .
O4 W1 O6 W4 39.0(17) . .
O14 W1 O6 W4 9.2(14) 2_665 .
O22 W4 O6 W1 155.0(16) . .
O16 W4 O6 W1 54.8(16) 2_665 .
O20 W4 O6 W1 -30(3) 2_665 .
O7 W4 O6 W1 -103.9(17) . .
O12 W4 O6 W1 -41.3(17) . .
O14 W4 O6 W1 -9.1(14) 2_665 .
C15 N4 C6 O24 6(5) 2_675 .
C16 N4 C6 O24 167(3) . .
C15 N4 C6 C2 -164(3) 2_675 .
C16 N4 C6 C2 -3(5) . .
C12 C2 C6 O24 -107(3) . .
C5 C2 C6 O24 71(3) . .
C12 C2 C6 N4 63(4) . .
C5 C2 C6 N4 -120(3) . .
O1 W5 O7 W4 154.1(16) . .
O8 W5 O7 W4 -104.7(18) . .
O17 W5 O7 W4 -11(4) . .
O2 W5 O7 W4 57.3(18) 2_665 .
O13 W5 O7 W4 -37.7(18) . .
O12 W5 O7 W4 -3.4(15) . .
O22 W4 O7 W5 -158.7(17) . .
O16 W4 O7 W5 26(3) 2_665 .
O6 W4 O7 W5 100.9(18) . .
O20 W4 O7 W5 -57.2(18) 2_665 .
O12 W4 O7 W5 3.5(15) . .
O14 W4 O7 W5 38.7(18) 2_665 .
C1 N2 C7 C10 2(4) . .
Cu1 N2 C7 C10 -174(2) . .
O1 W5 O8 W6 -157.2(15) . .
O17 W5 O8 W6 -57.0(17) . .
O7 W5 O8 W6 101.0(17) . .
O2 W5 O8 W6 19(4) 2_665 .
O13 W5 O8 W6 1.4(14) . .
O12 W5 O8 W6 38.9(17) . .
O21 W6 O8 W5 158.4(16) . .
O9 W6 O8 W5 -23(4) . .
O5 W6 O8 W5 60.1(18) . .
O15 W6 O8 W5 -101.7(17) . .
O13 W6 O8 W5 -1.4(14) . .
O4 W6 O8 W5 -38.8(17) . .
N2 C1 C8 C14 2(4) . .
N2 C1 C8 C9 176(2) . .
O18 W3 O9 W6 -155.6(15) . .
O11 W3 O9 W6 -56.0(17) . .
O20 W3 O9 W6 104.2(18) . .
O2 W3 O9 W6 27(3) . .
O12 W3 O9 W6 41.7(17) 2_665 .
O4 W3 O9 W6 5.1(14) . .
O21 W6 O9 W3 156.2(16) . .
O5 W6 O9 W3 -105.2(17) . .
O15 W6 O9 W3 56.3(17) . .
O8 W6 O9 W3 -22(4) . .
O13 W6 O9 W3 -42.1(17) . .
O4 W6 O9 W3 -5.0(14) . .
C13 N3 C9 O3 -165(3) . .
C11 N3 C9 O3 -7(4) . .
C13 N3 C9 C8 15(4) . .
C11 N3 C9 C8 174(3) . .
C14 C8 C9 O3 55(4) . .
C1 C8 C9 O3 -120(3) . .
C14 C8 C9 N3 -126(3) . .
C1 C8 C9 N3 60(3) . .
O19 W1 O10 W2 154.7(14) . 2_665
O15 W1 O10 W2 -33(3) . 2_665
O6 W1 O10 W2 52.0(14) . 2_665
O11 W1 O10 W2 -106.2(14) . 2_665
O4 W1 O10 W2 -42.7(14) . 2_665
O14 W1 O10 W2 -10.0(12) 2_665 2_665
N2 C7 C10 C14 -5(5) . .
O18 W3 O11 W1 156.0(16) . .
O9 W3 O11 W1 55.4(17) . .
O20 W3 O11 W1 -25(3) . .
O2 W3 O11 W1 -104.3(17) . .
O12 W3 O11 W1 -40.6(17) 2_665 .
O4 W3 O11 W1 -8.5(14) . .
O19 W1 O11 W3 -156.2(16) . .
O15 W1 O11 W3 -56.5(17) . .
O6 W1 O11 W3 28(3) . .
O10 W1 O11 W3 102.7(17) . .
O4 W1 O11 W3 8.7(14) . .
O14 W1 O11 W3 39.4(17) 2_665 .
C9 N3 C11 C15 150(3) . .
C13 N3 C11 C15 -50(4) . .
O14 Si1 O12 W3 54.7(15) . 2_665
O14 Si1 O12 W3 -125.3(15) 2_665 2_665
O4 Si1 O12 W3 1.0(12) 2_665 2_665
O4 Si1 O12 W3 -179.0(12) . 2_665
O12 Si1 O12 W3 -29(10) 2_665 2_665
O13 Si1 O12 W3 114.7(14) . 2_665
O13 Si1 O12 W3 -65.3(14) 2_665 2_665
O14 Si1 O12 W4 178.2(12) . .
O14 Si1 O12 W4 -1.8(12) 2_665 .
O4 Si1 O12 W4 124.4(15) 2_665 .
O4 Si1 O12 W4 -55.6(15) . .
O12 Si1 O12 W4 94(10) 2_665 .
O13 Si1 O12 W4 -121.8(14) . .
O13 Si1 O12 W4 58.2(14) 2_665 .
O14 Si1 O12 W5 -63.5(14) . .
O14 Si1 O12 W5 116.5(14) 2_665 .
O4 Si1 O12 W5 -117.3(14) 2_665 .
O4 Si1 O12 W5 62.7(14) . .
O12 Si1 O12 W5 -148(10) 2_665 .
O13 Si1 O12 W5 -3.5(10) . .
O13 Si1 O12 W5 176.5(10) 2_665 .
O22 W4 O12 Si1 177.9(14) . .
O16 W4 O12 Si1 -44.9(13) 2_665 .
O6 W4 O12 Si1 43.5(13) . .
O20 W4 O12 Si1 -131.5(16) 2_665 .
O7 W4 O12 Si1 126.7(15) . .
O14 W4 O12 Si1 1.5(10) 2_665 .
O22 W4 O12 W3 -48(2) . 2_665
O16 W4 O12 W3 89.0(8) 2_665 2_665
O6 W4 O12 W3 177.4(7) . 2_665
O20 W4 O12 W3 2.4(8) 2_665 2_665
O7 W4 O12 W3 -99.5(10) . 2_665
O14 W4 O12 W3 135.4(13) 2_665 2_665
O22 W4 O12 W5 49(2) . .
O16 W4 O12 W5 -173.3(6) 2_665 .
O6 W4 O12 W5 -85.0(7) . .
O20 W4 O12 W5 100.1(10) 2_665 .
O7 W4 O12 W5 -1.8(8) . .
O14 W4 O12 W5 -126.9(12) 2_665 .
O1 W5 O12 Si1 173.1(11) . .
O8 W5 O12 Si1 -44.6(12) . .
O17 W5 O12 Si1 47.2(12) . .
O7 W5 O12 Si1 -129.8(14) . .
O2 W5 O12 Si1 128.6(14) 2_665 .
O13 W5 O12 Si1 3.1(9) . .
O1 W5 O12 W3 42.6(18) . 2_665
O8 W5 O12 W3 -175.1(7) . 2_665
O17 W5 O12 W3 -83.3(8) . 2_665
O7 W5 O12 W3 99.7(10) . 2_665
O2 W5 O12 W3 -1.9(8) 2_665 2_665
O13 W5 O12 W3 -127.4(11) . 2_665
O1 W5 O12 W4 -55.3(17) . .
O8 W5 O12 W4 87.1(8) . .
O17 W5 O12 W4 178.9(7) . .
O7 W5 O12 W4 1.8(8) . .
O2 W5 O12 W4 -99.7(9) 2_665 .
O13 W5 O12 W4 134.7(11) . .
C3 N1 C12 C2 2(3) . .
Cu1 N1 C12 C2 178.4(16) . .
C5 C2 C12 N1 -3(3) . .
C6 C2 C12 N1 175.1(19) . .
O14 Si1 O13 W2 0.4(12) . .
O14 Si1 O13 W2 -179.6(12) 2_665 .
O4 Si1 O13 W2 -55.1(16) 2_665 .
O4 Si1 O13 W2 124.9(16) . .
O12 Si1 O13 W2 60.8(15) 2_665 .
O12 Si1 O13 W2 -119.2(15) . .
O13 Si1 O13 W2 46(9) 2_665 .
O14 Si1 O13 W5 123.2(14) . .
O14 Si1 O13 W5 -56.8(14) 2_665 .
O4 Si1 O13 W5 67.7(14) 2_665 .
O4 Si1 O13 W5 -112.3(14) . .
O12 Si1 O13 W5 -176.4(10) 2_665 .
O12 Si1 O13 W5 3.6(10) . .
O13 Si1 O13 W5 169(9) 2_665 .
O14 Si1 O13 W6 -125.0(14) . .
O14 Si1 O13 W6 55.0(14) 2_665 .
O4 Si1 O13 W6 179.4(11) 2_665 .
O4 Si1 O13 W6 -0.6(11) . .
O12 Si1 O13 W6 -64.7(13) 2_665 .
O12 Si1 O13 W6 115.3(13) . .
O13 Si1 O13 W6 -79(9) 2_665 .
O23 W2 O13 Si1 -179.6(14) . .
O10 W2 O13 Si1 41.9(14) 2_665 .
O17 W2 O13 Si1 126.9(16) . .
O16 W2 O13 Si1 -46.4(14) . .
O5 W2 O13 Si1 -131.5(16) . .
O14 W2 O13 Si1 -0.3(10) . .
O23 W2 O13 W5 49(2) . .
O10 W2 O13 W5 -89.9(8) 2_665 .
O17 W2 O13 W5 -4.9(8) . .
O16 W2 O13 W5 -178.2(7) . .
O5 W2 O13 W5 96.7(9) . .
O14 W2 O13 W5 -132.1(13) . .
O23 W2 O13 W6 -46(2) . .
O10 W2 O13 W6 175.8(7) 2_665 .
O17 W2 O13 W6 -99.1(10) . .
O16 W2 O13 W6 87.6(7) . .
O5 W2 O13 W6 2.5(7) . .
O14 W2 O13 W6 133.6(12) . .
O1 W5 O13 Si1 -172.0(12) . .
O8 W5 O13 Si1 124.7(15) . .
O17 W5 O13 Si1 -131.1(15) . .
O7 W5 O13 Si1 38.0(13) . .
O2 W5 O13 Si1 -49.7(13) 2_665 .
O12 W5 O13 Si1 -3.1(9) . .
O1 W5 O13 W2 -36(2) . .
O8 W5 O13 W2 -99.1(10) . .
O17 W5 O13 W2 5.1(8) . .
O7 W5 O13 W2 174.1(7) . .
O2 W5 O13 W2 86.4(8) 2_665 .
O12 W5 O13 W2 133.0(12) . .
O1 W5 O13 W6 62.5(19) . .
O8 W5 O13 W6 -0.8(8) . .
O17 W5 O13 W6 103.4(10) . .
O7 W5 O13 W6 -87.6(8) . .
O2 W5 O13 W6 -175.3(7) 2_665 .
O12 W5 O13 W6 -128.7(11) . .
O21 W6 O13 Si1 -178.8(15) . .
O9 W6 O13 Si1 48.4(12) . .
O5 W6 O13 Si1 135.1(15) . .
O15 W6 O13 Si1 -40.1(13) . .
O8 W6 O13 Si1 -124.2(14) . .
O4 W6 O13 Si1 0.5(9) . .
O21 W6 O13 W2 44(2) . .
O9 W6 O13 W2 -89.2(8) . .
O5 W6 O13 W2 -2.6(8) . .
O15 W6 O13 W2 -177.8(7) . .
O8 W6 O13 W2 98.1(10) . .
O4 W6 O13 W2 -137.2(12) . .
O21 W6 O13 W5 -54(2) . .
O9 W6 O13 W5 173.4(7) . .
O5 W6 O13 W5 -99.9(9) . .
O15 W6 O13 W5 84.9(8) . .
O8 W6 O13 W5 0.8(8) . .
O4 W6 O13 W5 125.5(12) . .
C9 N3 C13 C16 -150(3) . 2_675
C11 N3 C13 C16 51(4) . 2_675
C1 C8 C14 C10 -5(4) . .
C9 C8 C14 C10 -180(3) . .
C7 C10 C14 C8 7(5) . .
O14 Si1 O14 O4 -138(12) 2_665 2_665
O4 Si1 O14 O4 180.001(4) . 2_665
O12 Si1 O14 O4 123.4(14) 2_665 2_665
O12 Si1 O14 O4 -56.6(14) . 2_665
O13 Si1 O14 O4 -119.7(14) . 2_665
O13 Si1 O14 O4 60.3(14) 2_665 2_665
O14 Si1 O14 W1 -139(12) 2_665 2_665
O4 Si1 O14 W1 -1.2(13) 2_665 2_665
O4 Si1 O14 W1 178.8(13) . 2_665
O12 Si1 O14 W1 122.2(17) 2_665 2_665
O12 Si1 O14 W1 -57.8(17) . 2_665
O13 Si1 O14 W1 -121.0(17) . 2_665
O13 Si1 O14 W1 59.0(17) 2_665 2_665
O14 Si1 O14 W4 97(12) 2_665 2_665
O4 Si1 O14 W4 -125.2(18) 2_665 2_665
O4 Si1 O14 W4 54.8(18) . 2_665
O12 Si1 O14 W4 -1.8(12) 2_665 2_665
O12 Si1 O14 W4 178.2(12) . 2_665
O13 Si1 O14 W4 115.0(16) . 2_665
O13 Si1 O14 W4 -65.0(16) 2_665 2_665
O14 Si1 O14 W2 -19(12) 2_665 .
O4 Si1 O14 W2 119.4(16) 2_665 .
O4 Si1 O14 W2 -60.6(16) . .
O12 Si1 O14 W2 -117.2(14) 2_665 .
O12 Si1 O14 W2 62.8(14) . .
O13 Si1 O14 W2 -0.4(11) . .
O13 Si1 O14 W2 179.6(11) 2_665 .
O23 W2 O14 Si1 179.6(14) . .
O10 W2 O14 Si1 -130.6(15) 2_665 .
O17 W2 O14 Si1 -45.1(14) . .
O16 W2 O14 Si1 127.9(15) . .
O5 W2 O14 Si1 43.7(14) . .
O13 W2 O14 Si1 0.3(10) . .
O23 W2 O14 O4 -108(2) . 2_665
O10 W2 O14 O4 -58.5(16) 2_665 2_665
O17 W2 O14 O4 26.9(18) . 2_665
O16 W2 O14 O4 -160.0(19) . 2_665
O5 W2 O14 O4 115.8(17) . 2_665
O13 W2 O14 O4 72.4(17) . 2_665
O23 W2 O14 W1 -45(2) . 2_665
O10 W2 O14 W1 5.0(6) 2_665 2_665
O17 W2 O14 W1 90.4(8) . 2_665
O16 W2 O14 W1 -96.6(8) . 2_665
O5 W2 O14 W1 179.3(7) . 2_665
O13 W2 O14 W1 135.9(12) . 2_665
O23 W2 O14 W4 49(2) . 2_665
O10 W2 O14 W4 98.7(8) 2_665 2_665
O17 W2 O14 W4 -175.9(7) . 2_665
O16 W2 O14 W4 -2.9(6) . 2_665
O5 W2 O14 W4 -87.0(7) . 2_665
O13 W2 O14 W4 -130.4(12) . 2_665
N3 C11 C15 N4 54(3) . 2_675
O19 W1 O15 W6 157.0(15) . .
O6 W1 O15 W6 -100.0(16) . .
O10 W1 O15 W6 -15(3) . .
O11 W1 O15 W6 57.5(16) . .
O4 W1 O15 W6 -4.9(14) . .
O14 W1 O15 W6 -36.0(16) 2_665 .
O21 W6 O15 W1 -159.1(16) . .
O9 W6 O15 W1 -58.1(16) . .
O5 W6 O15 W1 24(3) . .
O8 W6 O15 W1 102.4(16) . .
O13 W6 O15 W1 37.2(16) . .
O4 W6 O15 W1 4.8(13) . .
O23 W2 O16 W4 -156.5(14) . 2_665
O10 W2 O16 W4 -54.8(15) 2_665 2_665
O17 W2 O16 W4 24(3) . 2_665
O5 W2 O16 W4 104.2(15) . 2_665
O13 W2 O16 W4 39.6(15) . 2_665
O14 W2 O16 W4 5.5(13) . 2_665
C6 N4 C16 C13 136(3) . 2_675
C15 N4 C16 C13 -61(4) 2_675 2_675
O1 W5 O17 W2 155.4(17) . .
O8 W5 O17 W2 54.2(19) . .
O7 W5 O17 W2 -39(3) . .
O2 W5 O17 W2 -108.0(19) 2_665 .
O13 W5 O17 W2 -9.1(15) . .
O12 W5 O17 W2 -46.1(18) . .
O23 W2 O17 W5 -152.6(17) . .
O10 W2 O17 W5 105.7(18) 2_665 .
O16 W2 O17 W5 27(3) . .
O5 W2 O17 W5 -53.2(19) . .
O13 W2 O17 W5 9.3(15) . .
O14 W2 O17 W5 43.6(18) . .
O18 W3 O20 W4 157.2(18) . 2_665
O11 W3 O20 W4 -22(4) . 2_665
O9 W3 O20 W4 -102.3(19) . 2_665
O2 W3 O20 W4 57.7(19) . 2_665
O12 W3 O20 W4 -4.4(16) 2_665 2_665
O4 W3 O20 W4 -36.6(19) . 2_665

loop_
_platon_squeeze_void_nr
_platon_squeeze_void_average_x
_platon_squeeze_void_average_y
_platon_squeeze_void_average_z
_platon_squeeze_void_volume
_platon_squeeze_void_count_electrons
_platon_squeeze_void_content
1 0.000 0.500 0.500 148 35 ' '
